data_2241169
loop_
_publ_author_name
'Kumar, Balbir'
'Mahajan, Hitesh'
'Paul, Satya'
'Kant, Rajni'
'Gupta, Vivek K.'

_publ_section_title
;
 Crystal structure of
 4-[(2,4-dichlorophenyl)(5-hydroxy-3-methyl-1-phenyl-1<i>H</i>-pyrazol-4-yl)methyl]-5-methyl-2-phenyl-2,3-dihydro-1<i>H</i>-pyrazol-3-one
;
_journal_issue 10
_journal_name_full 'Acta Crystallographica Section E'
_journal_page_first o805
_journal_page_last o806
_journal_paper_doi 10.1107/S2056989015017880
_journal_volume 71
_journal_year 2015
_chemical_formula_iupac 'C27 H22 Cl2 N4 O2'
_chemical_formula_moiety 'C27 H22 Cl2 N4 O2'
_chemical_formula_sum 'C27 H22 Cl2 N4 O2'
_chemical_formula_weight 505.39
_chemical_name_systematic
4-[(2,4-Dichlorophenyl)(5-hydroxy-3-methyl-1-phenyl-1<i>H</i>-pyrazol-4-yl)methyl]-5-methyl-2-phenyl-1<i>H</i>-2,3-dihydro-pyrazol-3-one
_space_group_IT_number 14
_symmetry_cell_setting monoclinic
_symmetry_space_group_name_Hall '-P 2ybc'
_symmetry_space_group_name_H-M 'P 1 21/c 1'
_atom_sites_solution_hydrogens geom
_atom_sites_solution_primary direct
_atom_sites_solution_secondary difmap
_audit_creation_method SHELXL-97
_cell_angle_alpha 90.00
_cell_angle_beta 106.815(10)
_cell_angle_gamma 90.00
_cell_formula_units_Z 4
_cell_length_a 19.8321(19)
_cell_length_b 7.8574(5)
_cell_length_c 16.3416(16)
_cell_measurement_reflns_used 2488
_cell_measurement_temperature 293(2)
_cell_measurement_theta_max 27.6100
_cell_measurement_theta_min 3.8180
_cell_volume 2437.6(4)
_computing_cell_refinement
;
CrysAlisPro (Agilent, 2013)
;
_computing_data_collection
;
CrysAlisPro (Agilent, 2013)
;
_computing_data_reduction
;
CrysAlisPro (Agilent, 2013)
;
_computing_molecular_graphics
;
ORTEP-3 for Windows (Farrugia, 2012)
;
_computing_publication_material
;
PLATON (Spek, 2009)
;
_computing_structure_refinement
;
SHELXL97 (Sheldrick, 2008)
;
_computing_structure_solution
;
SHELXS97 (Sheldrick, 2008)
;
_diffrn_ambient_temperature 293(2)
_diffrn_detector_area_resol_mean 16.1049
_diffrn_measured_fraction_theta_full 0.997
_diffrn_measured_fraction_theta_max 0.997
_diffrn_measurement_device_type 'Agilent Xcalibur, Sapphire3'
_diffrn_measurement_method '\w scans'
_diffrn_radiation_monochromator graphite
_diffrn_radiation_source 'fine-focus sealed tube'
_diffrn_radiation_type MoK\a
_diffrn_radiation_wavelength 0.71073
_diffrn_reflns_av_R_equivalents 0.0422
_diffrn_reflns_av_sigmaI/netI 0.0849
_diffrn_reflns_limit_h_max 11
_diffrn_reflns_limit_h_min -24
_diffrn_reflns_limit_k_max 8
_diffrn_reflns_limit_k_min -9
_diffrn_reflns_limit_l_max 20
_diffrn_reflns_limit_l_min -17
_diffrn_reflns_number 9479
_diffrn_reflns_theta_full 26.00
_diffrn_reflns_theta_max 26.00
_diffrn_reflns_theta_min 3.51
_diffrn_standards_decay_% 0
_diffrn_standards_interval_count 0
_diffrn_standards_interval_time 0
_diffrn_standards_number 0
_exptl_absorpt_coefficient_mu 0.299
_exptl_absorpt_correction_T_max 1.00000
_exptl_absorpt_correction_T_min 0.75065
_exptl_absorpt_correction_type multi-scan
_exptl_absorpt_process_details
;
(CrysAlisPro; Agilent, 2013)
;
_exptl_crystal_colour white
_exptl_crystal_density_diffrn 1.377
_exptl_crystal_density_method 'not measured'
_exptl_crystal_description block
_exptl_crystal_F_000 1048
_exptl_crystal_size_max 0.30
_exptl_crystal_size_mid 0.20
_exptl_crystal_size_min 0.20
_refine_diff_density_max 0.289
_refine_diff_density_min -0.303
_refine_ls_extinction_method none
_refine_ls_goodness_of_fit_ref 1.000
_refine_ls_hydrogen_treatment constr
_refine_ls_matrix_type full
_refine_ls_number_parameters 318
_refine_ls_number_reflns 4775
_refine_ls_number_restraints 0
_refine_ls_restrained_S_all 1.000
_refine_ls_R_factor_all 0.1142
_refine_ls_R_factor_gt 0.0596
_refine_ls_shift/su_max 0.000
_refine_ls_shift/su_mean 0.000
_refine_ls_structure_factor_coef Fsqd
_refine_ls_weighting_details 'calc w=1/[\s^2^(Fo^2^)+(0.0647P)^2^] where P=(Fo^2^+2Fc^2^)/3'
_refine_ls_weighting_scheme calc
_refine_ls_wR_factor_gt 0.1398
_refine_ls_wR_factor_ref 0.1740
_reflns_number_gt 2524
_reflns_number_total 4775
_reflns_threshold_expression I>2\s(I)
_cod_data_source_file sj5478sup1.cif
_cod_data_source_block I
_cod_original_sg_symbol_H-M 'P 21/c'
_cod_database_code 2241169
_cod_database_fobs_code 2241169

loop_
_symmetry_equiv_pos_as_xyz
'x, y, z'
'-x, y+1/2, -z+1/2'
'-x, -y, -z'
'x, -y-1/2, z-1/2'

loop_
_atom_site_type_symbol
_atom_site_label
_atom_site_fract_x
_atom_site_fract_y
_atom_site_fract_z
_atom_site_U_iso_or_equiv
_atom_site_adp_type
_atom_site_calc_flag
_atom_site_refinement_flags
_atom_site_occupancy
_atom_site_symmetry_multiplicity
Cl Cl1 0.00677(6) 0.80461(13) 0.44350(7) 0.0924(4) Uani d . 1 1
O O27 0.28998(11) 0.6772(2) 0.75223(13) 0.0473(6) Uani d . 1 1
H H27 0.2752 0.6135 0.7112 0.071 Uiso calc R 1 1
C C10 0.26128(16) 0.6342(4) 0.81376(18) 0.0403(7) Uani d . 1 1
N N2 0.26121(14) 0.0048(3) 0.69193(16) 0.0483(7) Uani d . 1 1
H H2 0.2620 -0.1016 0.6800 0.058 Uiso calc R 1 1
O O26 0.32799(13) 0.4092(3) 0.70772(16) 0.0637(7) Uani d . 1 1
N N1 0.31308(14) 0.1203(3) 0.69305(16) 0.0468(7) Uani d . 1 1
C C3 0.20859(16) 0.0860(4) 0.71276(19) 0.0433(7) Uani d . 1 1
C C11 0.17730(17) 0.3891(4) 0.74490(19) 0.0445(7) Uani d . 1 1
H H11 0.1429 0.3264 0.7659 0.053 Uiso calc R 1 1
N N6 0.27580(14) 0.7213(3) 0.88777(16) 0.0479(7) Uani d . 1 1
C C12 0.13422(17) 0.4914(4) 0.6682(2) 0.0455(8) Uani d . 1 1
C C5 0.29086(17) 0.2771(4) 0.70900(19) 0.0462(8) Uani d . 1 1
C C9 0.21443(17) 0.5069(3) 0.8164(2) 0.0423(7) Uani d . 1 1
C C18 0.37530(18) 0.0725(4) 0.6727(2) 0.0461(8) Uani d . 1 1
N N7 0.24029(15) 0.6527(4) 0.94179(16) 0.0548(7) Uani d . 1 1
C C13 0.06910(18) 0.5592(4) 0.6645(2) 0.0523(8) Uani d . 1 1
C C8 0.20479(18) 0.5215(4) 0.8983(2) 0.0487(8) Uani d . 1 1
C C4 0.22364(17) 0.2559(4) 0.7224(2) 0.0448(8) Uani d . 1 1
C C15 0.0563(2) 0.6877(4) 0.5296(2) 0.0610(10) Uani d . 1 1
C C23 0.4379(2) 0.1532(4) 0.7111(2) 0.0629(10) Uani d . 1 1
H H23 0.4394 0.2397 0.7504 0.075 Uiso calc R 1 1
C C28 0.31742(19) 0.8696(4) 0.9144(2) 0.0536(9) Uani d . 1 1
C C17 0.15898(19) 0.5269(4) 0.5982(2) 0.0605(9) Uani d . 1 1
H H17 0.2025 0.4840 0.5974 0.073 Uiso calc R 1 1
C C20 0.4358(2) -0.0977(5) 0.5960(2) 0.0745(12) Uani d . 1 1
H H20 0.4352 -0.1833 0.5564 0.089 Uiso calc R 1 1
C C19 0.37351(19) -0.0548(4) 0.6142(2) 0.0592(10) Uani d . 1 1
H H19 0.3316 -0.1110 0.5875 0.071 Uiso calc R 1 1
C C14 0.02955(19) 0.6543(4) 0.5963(2) 0.0614(10) Uani d . 1 1
H H14 -0.0146 0.6951 0.5957 0.074 Uiso calc R 1 1
C C24 0.14727(19) -0.0126(4) 0.7233(2) 0.0642(10) Uani d . 1 1
H H24A 0.1074 0.0038 0.6740 0.096 Uiso calc R 1 1
H H24B 0.1359 0.0264 0.7734 0.096 Uiso calc R 1 1
H H24C 0.1591 -0.1313 0.7293 0.096 Uiso calc R 1 1
C C21 0.4975(2) -0.0175(5) 0.6344(3) 0.0718(11) Uani d . 1 1
H H21 0.5386 -0.0478 0.6214 0.086 Uiso calc R 1 1
C C16 0.1201(2) 0.6255(5) 0.5291(2) 0.0678(10) Uani d . 1 1
H H16 0.1379 0.6482 0.4834 0.081 Uiso calc R 1 1
C C22 0.4984(2) 0.1070(5) 0.6918(3) 0.0695(10) Uani d . 1 1
H H22 0.5405 0.1620 0.7186 0.083 Uiso calc R 1 1
C C29 0.3772(2) 0.8959(5) 0.8911(2) 0.0730(11) Uani d . 1 1
H H29 0.3916 0.8168 0.8573 0.088 Uiso calc R 1 1
C C25 0.1636(2) 0.4104(5) 0.9406(2) 0.0697(11) Uani d . 1 1
H H25A 0.1756 0.4378 1.0004 0.105 Uiso calc R 1 1
H H25B 0.1748 0.2932 0.9340 0.105 Uiso calc R 1 1
H H25C 0.1142 0.4288 0.9148 0.105 Uiso calc R 1 1
C C30 0.4165(2) 1.0431(6) 0.9185(3) 0.0920(15) Uani d . 1 1
H H30 0.4573 1.0621 0.9026 0.110 Uiso calc R 1 1
C C33 0.2971(3) 0.9859(6) 0.9643(3) 0.1041(18) Uani d . 1 1
H H33 0.2566 0.9676 0.9807 0.125 Uiso calc R 1 1
C C31 0.3961(3) 1.1586(7) 0.9681(3) 0.115(2) Uani d . 1 1
H H31 0.4226 1.2561 0.9867 0.138 Uiso calc R 1 1
C C32 0.3362(4) 1.1294(7) 0.9901(4) 0.143(3) Uani d . 1 1
H H32 0.3215 1.2088 1.0235 0.171 Uiso calc R 1 1
Cl Cl2 0.03200(6) 0.52304(19) 0.74666(7) 0.1010(5) Uani d . 1 1

loop_
_atom_site_aniso_label
_atom_site_aniso_U_11
_atom_site_aniso_U_22
_atom_site_aniso_U_33
_atom_site_aniso_U_12
_atom_site_aniso_U_13
_atom_site_aniso_U_23
Cl1 0.0896(9) 0.0657(7) 0.0978(8) 0.0008(6) -0.0113(6) 0.0091(6)
O27 0.0627(15) 0.0263(11) 0.0621(13) -0.0044(10) 0.0328(11) -0.0077(9)
C10 0.0476(19) 0.0304(16) 0.0489(17) 0.0064(14) 0.0233(14) 0.0018(14)
N2 0.0479(17) 0.0221(13) 0.0779(18) -0.0050(11) 0.0232(14) -0.0084(12)
O26 0.0655(16) 0.0256(11) 0.1200(19) -0.0075(11) 0.0583(14) -0.0091(12)
N1 0.0478(17) 0.0259(13) 0.0726(17) -0.0010(12) 0.0269(13) -0.0013(13)
C3 0.0413(19) 0.0286(16) 0.0617(19) 0.0007(14) 0.0177(15) -0.0025(14)
C11 0.050(2) 0.0267(15) 0.065(2) -0.0010(14) 0.0296(15) -0.0016(14)
N6 0.0531(18) 0.0389(15) 0.0586(17) -0.0062(13) 0.0270(13) -0.0058(13)
C12 0.044(2) 0.0288(16) 0.067(2) -0.0038(13) 0.0208(15) -0.0079(15)
C5 0.050(2) 0.0269(15) 0.068(2) 0.0014(14) 0.0269(16) -0.0055(15)
C9 0.0458(19) 0.0253(15) 0.0615(19) 0.0004(13) 0.0248(14) -0.0004(14)
C18 0.052(2) 0.0323(16) 0.0582(19) 0.0131(14) 0.0227(16) -0.0026(14)
N7 0.0557(19) 0.0548(18) 0.0604(17) -0.0054(15) 0.0271(14) -0.0009(14)
C13 0.042(2) 0.0426(18) 0.073(2) 0.0023(16) 0.0185(17) -0.0113(17)
C8 0.049(2) 0.0450(19) 0.058(2) 0.0062(16) 0.0249(16) 0.0054(16)
C4 0.0420(19) 0.0266(15) 0.069(2) 0.0015(13) 0.0208(15) -0.0040(14)
C15 0.055(2) 0.0376(19) 0.079(3) -0.0053(17) 0.0003(19) -0.0054(18)
C23 0.055(2) 0.048(2) 0.092(3) -0.0014(18) 0.030(2) -0.0124(19)
C28 0.054(2) 0.048(2) 0.0577(19) -0.0084(17) 0.0153(16) -0.0079(17)
C17 0.047(2) 0.058(2) 0.082(2) 0.0052(18) 0.0287(19) 0.008(2)
C20 0.079(3) 0.071(3) 0.079(3) 0.027(2) 0.031(2) -0.012(2)
C19 0.054(2) 0.056(2) 0.065(2) 0.0151(18) 0.0126(17) -0.0104(18)
C14 0.042(2) 0.054(2) 0.084(3) 0.0018(17) 0.0121(19) -0.017(2)
C24 0.048(2) 0.0358(19) 0.111(3) -0.0119(16) 0.026(2) -0.0087(19)
C21 0.062(3) 0.072(3) 0.094(3) 0.024(2) 0.042(2) 0.011(2)
C16 0.066(3) 0.063(2) 0.076(3) 0.003(2) 0.025(2) 0.013(2)
C22 0.046(2) 0.063(2) 0.107(3) -0.0013(19) 0.034(2) 0.001(2)
C29 0.064(3) 0.078(3) 0.086(3) -0.018(2) 0.035(2) -0.009(2)
C25 0.078(3) 0.062(2) 0.080(2) -0.006(2) 0.041(2) 0.014(2)
C30 0.083(3) 0.110(4) 0.089(3) -0.057(3) 0.033(3) -0.018(3)
C33 0.110(4) 0.097(3) 0.131(4) -0.054(3) 0.075(3) -0.067(3)
C31 0.162(6) 0.094(4) 0.099(4) -0.077(4) 0.053(4) -0.047(3)
C32 0.179(6) 0.119(4) 0.166(5) -0.092(5) 0.107(5) -0.093(4)
Cl2 0.0630(8) 0.1521(12) 0.1022(9) 0.0321(7) 0.0465(6) 0.0080(8)

loop_
_atom_type_symbol
_atom_type_description
_atom_type_scat_dispersion_real
_atom_type_scat_dispersion_imag
_atom_type_scat_source
C C 0.0033 0.0016 'International Tables Vol C Tables 4.2.6.8 and 6.1.1.4'
H H 0.0000 0.0000 'International Tables Vol C Tables 4.2.6.8 and 6.1.1.4'
N N 0.0061 0.0033 'International Tables Vol C Tables 4.2.6.8 and 6.1.1.4'
O O 0.0106 0.0060 'International Tables Vol C Tables 4.2.6.8 and 6.1.1.4'
Cl Cl 0.1484 0.1585 'International Tables Vol C Tables 4.2.6.8 and 6.1.1.4'

loop_
_geom_angle_atom_site_label_1
_geom_angle_atom_site_label_2
_geom_angle_atom_site_label_3
_geom_angle
C10 O27 H27 109.5
O27 C10 N6 121.4(3)
O27 C10 C9 130.4(3)
N6 C10 C9 108.2(3)
C3 N2 N1 108.5(2)
C3 N2 H2 125.8
N1 N2 H2 125.8
C5 N1 N2 108.6(2)
C5 N1 C18 129.6(3)
N2 N1 C18 121.5(2)
N2 C3 C4 109.4(3)
N2 C3 C24 120.0(3)
C4 C3 C24 130.6(3)
C9 C11 C4 114.9(3)
C9 C11 C12 110.2(2)
C4 C11 C12 113.7(2)
C9 C11 H11 105.7
C4 C11 H11 105.7
C12 C11 H11 105.7
C10 N6 N7 111.0(2)
C10 N6 C28 130.2(3)
N7 N6 C28 118.7(3)
C13 C12 C17 115.7(3)
C13 C12 C11 122.2(3)
C17 C12 C11 122.2(3)
O26 C5 N1 120.9(3)
O26 C5 C4 132.0(3)
N1 C5 C4 107.1(3)
C10 C9 C8 104.4(3)
C10 C9 C11 127.3(3)
C8 C9 C11 128.0(3)
C23 C18 C19 119.4(3)
C23 C18 N1 120.2(3)
C19 C18 N1 120.4(3)
C8 N7 N6 104.4(2)
C12 C13 C14 123.2(3)
C12 C13 Cl2 120.3(3)
C14 C13 Cl2 116.4(3)
N7 C8 C9 111.9(3)
N7 C8 C25 118.7(3)
C9 C8 C25 129.4(3)
C3 C4 C5 106.2(3)
C3 C4 C11 125.3(3)
C5 C4 C11 128.4(3)
C16 C15 C14 120.8(3)
C16 C15 Cl1 119.8(3)
C14 C15 Cl1 119.4(3)
C18 C23 C22 120.4(3)
C18 C23 H23 119.8
C22 C23 H23 119.8
C33 C28 C29 119.9(4)
C33 C28 N6 119.2(3)
C29 C28 N6 120.9(3)
C12 C17 C16 121.9(3)
C12 C17 H17 119.1
C16 C17 H17 119.1
C21 C20 C19 121.6(4)
C21 C20 H20 119.2
C19 C20 H20 119.2
C18 C19 C20 118.5(4)
C18 C19 H19 120.7
C20 C19 H19 120.7
C15 C14 C13 119.1(4)
C15 C14 H14 120.5
C13 C14 H14 120.5
C3 C24 H24A 109.5
C3 C24 H24B 109.5
H24A C24 H24B 109.5
C3 C24 H24C 109.5
H24A C24 H24C 109.5
H24B C24 H24C 109.5
C22 C21 C20 119.1(4)
C22 C21 H21 120.4
C20 C21 H21 120.4
C15 C16 C17 119.3(4)
C15 C16 H16 120.3
C17 C16 H16 120.3
C21 C22 C23 120.9(4)
C21 C22 H22 119.6
C23 C22 H22 119.6
C28 C29 C30 119.2(4)
C28 C29 H29 120.4
C30 C29 H29 120.4
C8 C25 H25A 109.5
C8 C25 H25B 109.5
H25A C25 H25B 109.5
C8 C25 H25C 109.5
H25A C25 H25C 109.5
H25B C25 H25C 109.5
C31 C30 C29 120.8(4)
C31 C30 H30 119.6
C29 C30 H30 119.6
C28 C33 C32 120.0(5)
C28 C33 H33 120.0
C32 C33 H33 120.0
C30 C31 C32 118.8(4)
C30 C31 H31 120.6
C32 C31 H31 120.6
C31 C32 C33 121.3(5)
C31 C32 H32 119.3
C33 C32 H32 119.3

loop_
_geom_bond_atom_site_label_1
_geom_bond_atom_site_label_2
_geom_bond_distance
Cl1 C15 1.729(4)
O27 C10 1.334(3)
O27 H27 0.8200
C10 N6 1.346(4)
C10 C9 1.375(4)
N2 C3 1.348(4)
N2 N1 1.368(3)
N2 H2 0.8600
O26 C5 1.277(3)
N1 C5 1.358(4)
N1 C18 1.418(4)
C3 C4 1.367(4)
C3 C24 1.493(4)
C11 C9 1.506(4)
C11 C4 1.507(4)
C11 C12 1.526(4)
C11 H11 0.9800
N6 N7 1.388(3)
N6 C28 1.421(4)
C12 C13 1.382(4)
C12 C17 1.397(4)
C5 C4 1.422(4)
C9 C8 1.410(4)
C18 C23 1.374(5)
C18 C19 1.377(4)
N7 C8 1.332(4)
C13 C14 1.383(5)
C13 Cl2 1.730(4)
C8 C25 1.495(4)
C15 C16 1.360(5)
C15 C14 1.368(5)
C23 C22 1.375(5)
C23 H23 0.9300
C28 C33 1.361(5)
C28 C29 1.362(5)
C17 C16 1.401(5)
C17 H17 0.9300
C20 C21 1.357(5)
C20 C19 1.395(5)
C20 H20 0.9300
C19 H19 0.9300
C14 H14 0.9300
C24 H24A 0.9600
C24 H24B 0.9600
C24 H24C 0.9600
C21 C22 1.352(5)
C21 H21 0.9300
C16 H16 0.9300
C22 H22 0.9300
C29 C30 1.394(5)
C29 H29 0.9300
C25 H25A 0.9600
C25 H25B 0.9600
C25 H25C 0.9600
C30 C31 1.354(6)
C30 H30 0.9300
C33 C32 1.364(6)
C33 H33 0.9300
C31 C32 1.356(7)
C31 H31 0.9300
C32 H32 0.9300

loop_
_geom_hbond_atom_site_label_D
_geom_hbond_atom_site_label_H
_geom_hbond_atom_site_label_A
_geom_hbond_site_symmetry_A
_geom_hbond_distance_DH
_geom_hbond_distance_HA
_geom_hbond_distance_DA
_geom_hbond_angle_DHA
N2 H2 O27 1_545 0.86 2.08 2.756(3) 135
C24 H24A Cl1 3_566 0.96 2.93 3.823(3) 156

loop_
_geom_torsion_atom_site_label_1
_geom_torsion_atom_site_label_2
_geom_torsion_atom_site_label_3
_geom_torsion_atom_site_label_4
_geom_torsion
C3 N2 N1 C5 -4.1(3)
C3 N2 N1 C18 -179.3(3)
N1 N2 C3 C4 3.7(3)
N1 N2 C3 C24 -175.1(3)
O27 C10 N6 N7 -179.6(3)
C9 C10 N6 N7 1.1(3)
O27 C10 N6 C28 3.5(5)
C9 C10 N6 C28 -175.7(3)
C9 C11 C12 C13 -79.3(4)
C4 C11 C12 C13 150.0(3)
C9 C11 C12 C17 98.7(3)
C4 C11 C12 C17 -32.0(4)
N2 N1 C5 O26 -175.3(3)
C18 N1 C5 O26 -0.6(5)
N2 N1 C5 C4 2.9(3)
C18 N1 C5 C4 177.6(3)
O27 C10 C9 C8 178.6(3)
N6 C10 C9 C8 -2.2(3)
O27 C10 C9 C11 -6.1(5)
N6 C10 C9 C11 173.0(3)
C4 C11 C9 C10 72.0(4)
C12 C11 C9 C10 -57.9(4)
C4 C11 C9 C8 -113.8(4)
C12 C11 C9 C8 116.2(3)
C5 N1 C18 C23 37.7(5)
N2 N1 C18 C23 -148.2(3)
C5 N1 C18 C19 -142.1(3)
N2 N1 C18 C19 32.0(4)
C10 N6 N7 C8 0.6(3)
C28 N6 N7 C8 177.8(3)
C17 C12 C13 C14 0.9(5)
C11 C12 C13 C14 179.0(3)
C17 C12 C13 Cl2 179.4(2)
C11 C12 C13 Cl2 -2.5(4)
N6 N7 C8 C9 -2.1(4)
N6 N7 C8 C25 176.2(3)
C10 C9 C8 N7 2.7(4)
C11 C9 C8 N7 -172.5(3)
C10 C9 C8 C25 -175.2(3)
C11 C9 C8 C25 9.5(6)
N2 C3 C4 C5 -1.9(4)
C24 C3 C4 C5 176.8(3)
N2 C3 C4 C11 179.4(3)
C24 C3 C4 C11 -1.9(6)
O26 C5 C4 C3 177.3(3)
N1 C5 C4 C3 -0.6(3)
O26 C5 C4 C11 -4.1(6)
N1 C5 C4 C11 178.0(3)
C9 C11 C4 C3 131.2(3)
C12 C11 C4 C3 -100.5(4)
C9 C11 C4 C5 -47.1(4)
C12 C11 C4 C5 81.1(4)
C19 C18 C23 C22 -0.4(5)
N1 C18 C23 C22 179.8(3)
C10 N6 C28 C33 144.3(4)
N7 N6 C28 C33 -32.4(5)
C10 N6 C28 C29 -36.1(5)
N7 N6 C28 C29 147.3(3)
C13 C12 C17 C16 0.2(5)
C11 C12 C17 C16 -177.9(3)
C23 C18 C19 C20 0.1(5)
N1 C18 C19 C20 179.9(3)
C21 C20 C19 C18 0.1(6)
C16 C15 C14 C13 1.4(5)
Cl1 C15 C14 C13 179.3(2)
C12 C13 C14 C15 -1.7(5)
Cl2 C13 C14 C15 179.7(3)
C19 C20 C21 C22 0.0(6)
C14 C15 C16 C17 -0.4(6)
Cl1 C15 C16 C17 -178.2(3)
C12 C17 C16 C15 -0.5(6)
C20 C21 C22 C23 -0.3(6)
C18 C23 C22 C21 0.5(6)
C33 C28 C29 C30 -0.3(6)
N6 C28 C29 C30 180.0(3)
C28 C29 C30 C31 0.3(7)
C29 C28 C33 C32 0.6(7)
N6 C28 C33 C32 -179.7(5)
C29 C30 C31 C32 -0.5(9)
C30 C31 C32 C33 0.8(10)
C28 C33 C32 C31 -0.9(10)
